data_7104322
loop_
_publ_author_name
'Mamada, Masashi'
'Nishida, Jun-Ichi'
'Tokito, Shizuo'
'Yamashita, Yoshiro'

_publ_section_title
;
 Anthraquinone derivatives affording n-type organic thin film
 transistors.
;
_journal_issue 16
_journal_name_full 'Chemical communications (Cambridge, England)'
_journal_page_first 2177
_journal_page_last 2179
_journal_paper_doi 10.1039/b820520e
_journal_volume 34
_journal_year 2009
_chemical_formula_moiety 'C36 H18 F6 O2 S2 '
_chemical_formula_sum 'C36 H18 F6 O2 S2'
_chemical_formula_weight 660.65
_space_group_IT_number 2
_symmetry_cell_setting triclinic
_symmetry_Int_Tables_number 2
_symmetry_space_group_name_Hall '-P 1'
_symmetry_space_group_name_H-M 'P -1'
_cell_angle_alpha 73.353(5)
_cell_angle_beta 95.705(7)
_cell_angle_gamma 101.578(6)
_cell_formula_units_Z 2
_cell_length_a 7.6863(8)
_cell_length_b 10.3804(9)
_cell_length_c 17.944(2)
_cell_measurement_reflns_used 6985
_cell_measurement_temperature 93.2
_cell_measurement_theta_max 27.6
_cell_measurement_theta_min 3.0
_cell_volume 1342.4(2)
_computing_cell_refinement PROCESS-AUTO
_computing_data_collection PROCESS-AUTO
_computing_data_reduction 'teXsan Ver. 1.11'
_computing_publication_material 'teXsan Ver. 1.11'
_computing_structure_refinement 'teXsan Ver. 1.10'
_computing_structure_solution SIR97
_diffrn_detector_area_resol_mean 5.33
_diffrn_measured_fraction_theta_full 0.9762
_diffrn_measured_fraction_theta_max 0.9762
_diffrn_measurement_device_type 'Rigaku RAXIS-RAPID Imaging Plate'
_diffrn_measurement_method \w
_diffrn_radiation_type 'Mo K\a'
_diffrn_radiation_wavelength 0.7107
_diffrn_reflns_av_R_equivalents 0.097
_diffrn_reflns_limit_h_max 9
_diffrn_reflns_limit_h_min -9
_diffrn_reflns_limit_k_max 13
_diffrn_reflns_limit_k_min -13
_diffrn_reflns_limit_l_max 23
_diffrn_reflns_limit_l_min -23
_diffrn_reflns_number 12738
_diffrn_reflns_theta_full 27.49
_diffrn_reflns_theta_max 27.49
_exptl_absorpt_coefficient_mu 0.277
_exptl_absorpt_correction_T_max 0.973
_exptl_absorpt_correction_T_min 0.352
_exptl_absorpt_correction_type multi-scan
_exptl_absorpt_process_details '(Higashi, 1995)'
_exptl_crystal_colour red
_exptl_crystal_density_diffrn 1.634
_exptl_crystal_density_method 'not measured'
_exptl_crystal_description block
_exptl_crystal_size_max 0.600
_exptl_crystal_size_mid 0.150
_exptl_crystal_size_min 0.100
_refine_diff_density_max 1.55
_refine_diff_density_min -0.98
_refine_ls_extinction_method none
_refine_ls_goodness_of_fit_ref 0.754
_refine_ls_hydrogen_treatment noref
_refine_ls_number_parameters 415
_refine_ls_number_reflns 5990
_refine_ls_R_factor_gt 0.0748
_refine_ls_shift/su_max 0.0067
_refine_ls_structure_factor_coef Fsqd
_refine_ls_weighting_details 'w = 1/[\s^2^(Fo^2^) + (0.00100(Max(Fo^2^,0) + 2Fc^2^)/3)^2^]'
_refine_ls_weighting_scheme calc
_refine_ls_wR_factor_ref 0.1481
_reflns_number_gt 1518
_reflns_number_total 5990
_reflns_threshold_expression F^2^>2.0\s(F^2^)
_cod_data_source_file b820520e.txt
_cod_data_source_block 2_
_cod_original_sg_symbol_H-M 'P -1 '
_cod_original_formula_sum 'C36 H18 F6 O2 S2 '
_cod_database_code 7104322

loop_
_symmetry_equiv_pos_as_xyz
x,y,z
-x,-y,-z

loop_
_atom_site_label
_atom_site_type_symbol
_atom_site_fract_x
_atom_site_fract_y
_atom_site_fract_z
_atom_site_U_iso_or_equiv
_atom_site_adp_type
_atom_site_occupancy
_atom_site_calc_flag
_atom_site_refinement_flags
_atom_site_disorder_assembly
_atom_site_disorder_group
S(1) S 0.9887(2) 0.6579(2) 0.67392(9) 0.0439(5) Uani 1.00 d . . .
S(2) S 0.5170(2) -0.2677(2) 0.29686(9) 0.0440(5) Uani 1.00 d . . .
F(1) F 1.1735(6) 1.1706(4) 0.8869(2) 0.082(2) Uani 1.00 d . . .
F(2) F 1.4207(5) 1.1111(4) 0.9328(2) 0.065(1) Uani 1.00 d . . .
F(3) F 1.1881(5) 1.0081(3) 0.9923(2) 0.066(1) Uani 1.00 d . . .
F(4) F 0.3670(5) -0.6476(3) 0.0011(2) 0.066(1) Uani 1.00 d . . .
F(5) F 0.0904(5) -0.7025(3) 0.0236(2) 0.056(1) Uani 1.00 d . . .
F(6) F 0.2777(5) -0.8058(3) 0.1033(2) 0.057(1) Uani 1.00 d . . .
O(1) O 0.5323(6) 0.3342(4) 0.3788(2) 0.051(2) Uani 1.00 d . . .
O(2) O 0.8970(6) 0.0315(4) 0.6125(2) 0.049(1) Uani 1.00 d . . .
C(1) C 1.250(1) 1.0629(7) 0.9203(4) 0.047(2) Uani 1.00 d . . .
C(2) C 1.2211(9) 0.9609(5) 0.8740(3) 0.038(2) Uani 1.00 d . . .
C(3) C 1.1120(9) 0.9714(6) 0.8078(3) 0.042(2) Uani 1.00 d . . .
C(4) C 1.0763(9) 0.8706(6) 0.7687(3) 0.041(2) Uani 1.00 d . . .
C(5) C 1.1536(8) 0.7542(6) 0.7981(3) 0.039(2) Uani 1.00 d . . .
C(6) C 1.2670(9) 0.7442(6) 0.8631(3) 0.044(2) Uani 1.00 d . . .
C(7) C 1.3035(9) 0.8472(6) 0.9015(3) 0.043(2) Uani 1.00 d . . .
C(8) C 1.1149(8) 0.6426(6) 0.7607(3) 0.038(2) Uani 1.00 d . . .
C(9) C 1.1577(8) 0.5152(6) 0.7854(3) 0.043(2) Uani 1.00 d . . .
C(10) C 1.0908(9) 0.4310(6) 0.7364(3) 0.043(2) Uani 1.00 d . . .
C(11) C 0.9933(8) 0.4948(5) 0.6714(3) 0.036(2) Uani 1.00 d . . .
C(12) C 0.9023(8) 0.4392(5) 0.6099(3) 0.032(2) Uani 1.00 d . . .
C(13) C 0.7994(8) 0.5139(5) 0.5502(3) 0.039(2) Uani 1.00 d . . .
C(14) C 0.7144(8) 0.4607(6) 0.4921(3) 0.040(2) Uani 1.00 d . . .
C(15) C 0.7216(8) 0.3276(6) 0.4911(3) 0.037(2) Uani 1.00 d . . .
C(16) C 0.6248(9) 0.2689(6) 0.4294(3) 0.039(2) Uani 1.00 d . . .
C(17) C 0.6472(8) 0.1301(5) 0.4290(3) 0.033(2) Uani 1.00 d . . .
C(18) C 0.5683(8) 0.0777(6) 0.3687(3) 0.037(2) Uani 1.00 d . . .
C(19) C 0.5749(8) -0.0532(5) 0.3651(3) 0.033(2) Uani 1.00 d . . .
C(20) C 0.6775(8) -0.1312(5) 0.4275(3) 0.038(2) Uani 1.00 d . . .
C(21) C 0.7566(8) -0.0801(5) 0.4882(3) 0.036(2) Uani 1.00 d . . .
C(22) C 0.7436(8) 0.0545(6) 0.4892(3) 0.035(2) Uani 1.00 d . . .
C(23) C 0.8272(8) 0.1063(6) 0.5545(3) 0.036(2) Uani 1.00 d . . .
C(24) C 0.8206(8) 0.2500(6) 0.5516(3) 0.035(2) Uani 1.00 d . . .
C(25) C 0.9099(8) 0.3051(5) 0.6096(3) 0.035(2) Uani 1.00 d . . .
C(26) C 0.4896(8) -0.1094(5) 0.3050(3) 0.038(2) Uani 1.00 d . . .
C(27) C 0.3706(8) -0.0579(6) 0.2483(3) 0.039(2) Uani 1.00 d . . .
C(28) C 0.3015(9) -0.1425(6) 0.1991(3) 0.041(2) Uani 1.00 d . . .
C(29) C 0.3688(8) -0.2614(6) 0.2172(3) 0.037(2) Uani 1.00 d . . .
C(30) C 0.3336(8) -0.3703(6) 0.1787(3) 0.039(2) Uani 1.00 d . . .
C(31) C 0.2434(8) -0.3559(6) 0.1069(3) 0.042(2) Uani 1.00 d . . .
C(32) C 0.2142(9) -0.4558(6) 0.0686(3) 0.046(2) Uani 1.00 d . . .
C(33) C 0.2746(8) -0.5772(6) 0.1030(3) 0.039(2) Uani 1.00 d . . .
C(34) C 0.3588(8) -0.5980(6) 0.1749(3) 0.041(2) Uani 1.00 d . . .
C(35) C 0.3893(9) -0.4948(6) 0.2133(3) 0.046(2) Uani 1.00 d . . .
C(36) C 0.252(1) -0.6804(6) 0.0578(4) 0.044(2) Uani 1.00 d . . .
H(1) H 1.0616 1.0536 0.7884 0.0373 Uiso 1.00 calc . . .
H(2) H 0.9991 0.8810 0.7229 0.0478 Uiso 1.00 calc . . .
H(3) H 1.3271 0.6644 0.8830 0.0450 Uiso 1.00 calc . . .
H(4) H 1.3848 0.8350 0.9473 0.0502 Uiso 1.00 calc . . .
H(5) H 1.2237 0.4854 0.8317 0.0441 Uiso 1.00 calc . . .
H(6) H 1.1084 0.3391 0.7450 0.0600 Uiso 1.00 calc . . .
H(7) H 0.7895 0.6042 0.5501 0.0482 Uiso 1.00 calc . . .
H(8) H 0.6465 0.5142 0.4506 0.0385 Uiso 1.00 calc . . .
H(9) H 0.5011 0.1339 0.3276 0.0419 Uiso 1.00 calc . . .
H(10) H 0.6926 -0.2184 0.4257 0.0392 Uiso 1.00 calc . . .
H(11) H 0.8264 -0.1324 0.5301 0.0409 Uiso 1.00 calc . . .
H(12) H 0.9765 0.2488 0.6504 0.0347 Uiso 1.00 calc . . .
H(13) H 0.3376 0.0291 0.2415 0.0545 Uiso 1.00 calc . . .
H(14) H 0.2226 -0.1206 0.1553 0.0359 Uiso 1.00 calc . . .
H(15) H 0.2100 -0.2646 0.0818 0.0533 Uiso 1.00 calc . . .
H(16) H 0.1401 -0.4496 0.0217 0.0523 Uiso 1.00 calc . . .
H(17) H 0.3689 -0.6934 0.2024 0.0499 Uiso 1.00 calc . . .
H(18) H 0.4559 -0.5069 0.2625 0.0513 Uiso 1.00 calc . . .

loop_
_atom_site_aniso_label
_atom_site_aniso_U_11
_atom_site_aniso_U_22
_atom_site_aniso_U_33
_atom_site_aniso_U_12
_atom_site_aniso_U_13
_atom_site_aniso_U_23
S(1) 0.060(1) 0.0437(10) 0.0327(9) 0.0083(9) 0.0012(8) -0.0194(8)
S(2) 0.061(1) 0.0444(10) 0.0335(9) 0.0107(9) -0.0004(9) -0.0212(8)
F(1) 0.135(4) 0.063(3) 0.074(3) 0.059(3) -0.038(3) -0.047(2)
F(2) 0.072(3) 0.072(3) 0.060(3) -0.006(2) 0.012(2) -0.046(2)
F(3) 0.096(4) 0.065(3) 0.048(2) -0.004(2) 0.020(2) -0.039(2)
F(4) 0.088(4) 0.068(3) 0.053(3) -0.005(2) 0.031(2) -0.039(2)
F(5) 0.058(3) 0.062(2) 0.064(3) 0.015(2) -0.019(2) -0.044(2)
F(6) 0.086(3) 0.049(2) 0.046(2) 0.022(2) -0.009(2) -0.026(2)
O(1) 0.074(4) 0.046(3) 0.038(3) 0.011(2) -0.008(2) -0.021(2)
O(2) 0.074(4) 0.048(3) 0.034(2) 0.022(2) -0.009(2) -0.021(2)
C(1) 0.060(6) 0.053(5) 0.030(4) 0.002(4) 0.003(4) -0.021(3)
C(2) 0.056(5) 0.027(3) 0.038(4) 0.003(3) 0.010(3) -0.018(3)
C(3) 0.060(5) 0.041(4) 0.028(3) 0.016(3) 0.003(3) -0.013(3)
C(4) 0.059(5) 0.033(3) 0.037(4) 0.007(3) 0.009(3) -0.016(3)
C(5) 0.048(5) 0.047(4) 0.026(3) 0.003(3) 0.008(3) -0.017(3)
C(6) 0.063(5) 0.041(4) 0.036(4) 0.013(3) -0.001(3) -0.021(3)
C(7) 0.058(5) 0.046(4) 0.033(4) 0.013(3) -0.001(3) -0.021(3)
C(8) 0.055(5) 0.039(4) 0.022(3) 0.008(3) 0.003(3) -0.012(3)
C(9) 0.051(5) 0.054(4) 0.029(3) 0.008(3) -0.011(3) -0.026(3)
C(10) 0.061(5) 0.044(4) 0.033(4) 0.018(3) -0.002(3) -0.020(3)
C(11) 0.044(5) 0.041(4) 0.030(3) 0.005(3) 0.007(3) -0.019(3)
C(12) 0.036(4) 0.034(3) 0.030(3) 0.002(3) 0.008(3) -0.015(3)
C(13) 0.047(5) 0.044(4) 0.032(3) 0.002(3) 0.007(3) -0.022(3)
C(14) 0.051(5) 0.044(4) 0.029(3) 0.007(3) 0.002(3) -0.015(3)
C(15) 0.040(5) 0.046(4) 0.032(4) 0.006(3) 0.008(3) -0.018(3)
C(16) 0.050(5) 0.045(4) 0.024(3) 0.010(3) 0.010(3) -0.010(3)
C(17) 0.041(4) 0.036(3) 0.024(3) -0.001(3) 0.012(3) -0.016(3)
C(18) 0.043(4) 0.043(4) 0.030(3) 0.005(3) 0.005(3) -0.017(3)
C(19) 0.052(5) 0.025(3) 0.026(3) -0.001(3) 0.014(3) -0.012(3)
C(20) 0.049(5) 0.039(4) 0.031(3) 0.009(3) -0.002(3) -0.021(3)
C(21) 0.039(4) 0.041(4) 0.033(3) 0.005(3) 0.001(3) -0.020(3)
C(22) 0.047(5) 0.039(4) 0.023(3) 0.008(3) 0.007(3) -0.014(3)
C(23) 0.042(4) 0.040(4) 0.031(3) 0.002(3) 0.009(3) -0.017(3)
C(24) 0.040(4) 0.044(4) 0.027(3) 0.007(3) 0.006(3) -0.019(3)
C(25) 0.052(5) 0.031(3) 0.027(3) 0.007(3) 0.008(3) -0.011(3)
C(26) 0.061(5) 0.033(3) 0.025(3) 0.007(3) 0.010(3) -0.013(3)
C(27) 0.052(5) 0.045(4) 0.024(3) 0.012(3) 0.001(3) -0.014(3)
C(28) 0.061(5) 0.035(3) 0.029(3) 0.002(3) 0.008(3) -0.014(3)
C(29) 0.055(5) 0.037(3) 0.022(3) 0.003(3) 0.005(3) -0.016(3)
C(30) 0.056(5) 0.039(4) 0.027(3) 0.002(3) 0.010(3) -0.017(3)
C(31) 0.051(5) 0.045(4) 0.034(4) 0.007(3) 0.002(3) -0.016(3)
C(32) 0.075(6) 0.038(4) 0.035(4) 0.019(4) -0.007(4) -0.023(3)
C(33) 0.051(5) 0.043(4) 0.030(3) 0.008(3) 0.004(3) -0.020(3)
C(34) 0.054(5) 0.039(4) 0.036(4) 0.009(3) 0.004(3) -0.022(3)
C(35) 0.063(5) 0.049(4) 0.035(4) 0.016(4) 0.005(3) -0.020(3)
C(36) 0.066(6) 0.036(4) 0.038(4) 0.012(4) 0.001(4) -0.020(3)

loop_
_atom_type_symbol
_atom_type_description
_atom_type_scat_dispersion_real
_atom_type_scat_dispersion_imag
_atom_type_scat_source
C C 0.003 0.002
;International Tables for Crystallography
(1992, Vol. C, Tables 4.2.6.8 and 6.1.1.1)
;
H H 0.000 0.000
;International Tables for Crystallography
(1992, Vol. C, Table 6.1.1.2)
;
F F 0.017 0.010
;International Tables for Crystallography
(1992, Vol. C, Tables 4.2.6.8 and 6.1.1.1)
;
O O 0.011 0.006
;International Tables for Crystallography
(1992, Vol. C, Tables 4.2.6.8 and 6.1.1.1)
;
S S 0.125 0.123
;International Tables for Crystallography
(1992, Vol. C, Tables 4.2.6.8 and 6.1.1.1)
;

loop_
_geom_angle_atom_site_label_1
_geom_angle_atom_site_label_2
_geom_angle_atom_site_label_3
_geom_angle
_geom_angle_site_symmetry_1
_geom_angle_site_symmetry_2
_geom_angle_site_symmetry_3
_geom_angle_publ_flag
C(8) S(1) C(11) 93.7(3) . . . yes
C(26) S(2) C(29) 93.2(3) . . . yes
F(1) C(1) F(2) 106.6(5) . . . yes
F(1) C(1) F(3) 107.3(6) . . . yes
F(1) C(1) C(2) 113.0(5) . . . yes
F(2) C(1) F(3) 103.9(5) . . . yes
F(2) C(1) C(2) 113.2(6) . . . yes
F(3) C(1) C(2) 112.1(5) . . . yes
C(1) C(2) C(3) 123.1(6) . . . yes
C(1) C(2) C(7) 117.9(6) . . . yes
C(3) C(2) C(7) 118.9(5) . . . yes
C(2) C(3) C(4) 122.4(6) . . . yes
C(3) C(4) C(5) 118.6(6) . . . yes
C(4) C(5) C(6) 119.5(6) . . . yes
C(4) C(5) C(8) 120.8(5) . . . yes
C(6) C(5) C(8) 119.6(6) . . . yes
C(5) C(6) C(7) 121.2(6) . . . yes
C(2) C(7) C(6) 119.3(5) . . . yes
S(1) C(8) C(5) 120.9(5) . . . yes
S(1) C(8) C(9) 109.3(4) . . . yes
C(5) C(8) C(9) 129.7(5) . . . yes
C(8) C(9) C(10) 114.4(5) . . . yes
C(9) C(10) C(11) 113.1(5) . . . yes
S(1) C(11) C(10) 109.5(4) . . . yes
S(1) C(11) C(12) 121.9(4) . . . yes
C(10) C(11) C(12) 128.6(5) . . . yes
C(11) C(12) C(13) 122.0(5) . . . yes
C(11) C(12) C(25) 120.3(5) . . . yes
C(13) C(12) C(25) 117.7(5) . . . yes
C(12) C(13) C(14) 121.6(5) . . . yes
C(13) C(14) C(15) 121.2(6) . . . yes
C(14) C(15) C(16) 121.0(5) . . . yes
C(14) C(15) C(24) 118.0(5) . . . yes
C(16) C(15) C(24) 121.0(5) . . . yes
O(1) C(16) C(15) 121.1(6) . . . yes
O(1) C(16) C(17) 120.7(6) . . . yes
C(15) C(16) C(17) 118.2(5) . . . yes
C(16) C(17) C(18) 119.1(5) . . . yes
C(16) C(17) C(22) 119.9(5) . . . yes
C(18) C(17) C(22) 121.0(5) . . . yes
C(17) C(18) C(19) 123.2(5) . . . yes
C(18) C(19) C(20) 115.6(5) . . . yes
C(18) C(19) C(26) 123.6(5) . . . yes
C(20) C(19) C(26) 120.8(5) . . . yes
C(19) C(20) C(21) 121.7(5) . . . yes
C(20) C(21) C(22) 120.1(5) . . . yes
C(17) C(22) C(21) 118.3(5) . . . yes
C(17) C(22) C(23) 122.5(5) . . . yes
C(21) C(22) C(23) 119.2(5) . . . yes
O(2) C(23) C(22) 121.5(5) . . . yes
O(2) C(23) C(24) 120.4(5) . . . yes
C(22) C(23) C(24) 118.0(5) . . . yes
C(15) C(24) C(23) 119.9(5) . . . yes
C(15) C(24) C(25) 120.8(5) . . . yes
C(23) C(24) C(25) 119.3(5) . . . yes
C(12) C(25) C(24) 120.8(5) . . . yes
S(2) C(26) C(19) 122.7(5) . . . yes
S(2) C(26) C(27) 109.2(4) . . . yes
C(19) C(26) C(27) 128.1(6) . . . yes
C(26) C(27) C(28) 114.5(6) . . . yes
C(27) C(28) C(29) 113.5(5) . . . yes
S(2) C(29) C(28) 109.7(4) . . . yes
S(2) C(29) C(30) 121.1(5) . . . yes
C(28) C(29) C(30) 129.2(6) . . . yes
C(29) C(30) C(31) 122.0(6) . . . yes
C(29) C(30) C(35) 120.9(6) . . . yes
C(31) C(30) C(35) 117.1(5) . . . yes
C(30) C(31) C(32) 122.7(6) . . . yes
C(31) C(32) C(33) 119.3(6) . . . yes
C(32) C(33) C(34) 120.2(6) . . . yes
C(32) C(33) C(36) 118.2(5) . . . yes
C(34) C(33) C(36) 121.6(6) . . . yes
C(33) C(34) C(35) 120.1(6) . . . yes
C(30) C(35) C(34) 120.6(6) . . . yes
F(4) C(36) F(5) 106.0(5) . . . yes
F(4) C(36) F(6) 105.0(5) . . . yes
F(4) C(36) C(33) 113.4(5) . . . yes
F(5) C(36) F(6) 105.1(5) . . . yes
F(5) C(36) C(33) 114.1(6) . . . yes
F(6) C(36) C(33) 112.4(5) . . . yes

loop_
_geom_bond_atom_site_label_1
_geom_bond_atom_site_label_2
_geom_bond_distance
_geom_bond_site_symmetry_1
_geom_bond_site_symmetry_2
_geom_bond_publ_flag
S(1) C(8) 1.735(6) . . yes
S(1) C(11) 1.714(6) . . yes
S(2) C(26) 1.746(6) . . yes
S(2) C(29) 1.731(6) . . yes
F(1) C(1) 1.329(7) . . yes
F(2) C(1) 1.328(7) . . yes
F(3) C(1) 1.347(6) . . yes
F(4) C(36) 1.339(7) . . yes
F(5) C(36) 1.337(7) . . yes
F(6) C(36) 1.364(6) . . yes
O(1) C(16) 1.226(6) . . yes
O(2) C(23) 1.251(6) . . yes
C(1) C(2) 1.493(8) . . yes
C(2) C(3) 1.374(7) . . yes
C(2) C(7) 1.393(7) . . yes
C(3) C(4) 1.389(8) . . yes
C(4) C(5) 1.397(8) . . yes
C(5) C(6) 1.377(7) . . yes
C(5) C(8) 1.466(7) . . yes
C(6) C(7) 1.400(7) . . yes
C(8) C(9) 1.365(7) . . yes
C(9) C(10) 1.404(7) . . yes
C(10) C(11) 1.394(7) . . yes
C(11) C(12) 1.446(7) . . yes
C(12) C(13) 1.405(7) . . yes
C(12) C(25) 1.407(7) . . yes
C(13) C(14) 1.367(7) . . yes
C(14) C(15) 1.400(7) . . yes
C(15) C(16) 1.480(8) . . yes
C(15) C(24) 1.410(7) . . yes
C(16) C(17) 1.488(7) . . yes
C(17) C(18) 1.381(7) . . yes
C(17) C(22) 1.386(7) . . yes
C(18) C(19) 1.390(7) . . yes
C(19) C(20) 1.446(7) . . yes
C(19) C(26) 1.414(7) . . yes
C(20) C(21) 1.382(7) . . yes
C(21) C(22) 1.426(7) . . yes
C(22) C(23) 1.466(7) . . yes
C(23) C(24) 1.488(7) . . yes
C(24) C(25) 1.386(7) . . yes
C(26) C(27) 1.363(7) . . yes
C(27) C(28) 1.413(7) . . yes
C(28) C(29) 1.375(8) . . yes
C(29) C(30) 1.454(7) . . yes
C(30) C(31) 1.385(7) . . yes
C(30) C(35) 1.395(7) . . yes
C(31) C(32) 1.372(7) . . yes
C(32) C(33) 1.384(7) . . yes
C(33) C(34) 1.363(7) . . yes
C(33) C(36) 1.494(8) . . yes
C(34) C(35) 1.403(8) . . yes

loop_
_geom_contact_atom_site_label_1
_geom_contact_atom_site_label_2
_geom_contact_distance
_geom_contact_site_symmetry_1
_geom_contact_site_symmetry_2
_geom_contact_publ_flag
S(1) C(16) 3.497(6) . 2_766 ?
S(1) C(17) 3.509(6) . 2_766 ?
S(1) C(35) 3.554(7) . 2_656 ?
F(1) F(4) 3.234(5) . 1_676 ?
F(1) F(5) 3.266(5) . 1_676 ?
F(1) C(10) 3.341(7) . 1_565 ?
F(1) C(9) 3.539(7) . 1_565 ?
F(1) F(3) 3.563(6) . 2_777 ?
F(2) C(29) 3.121(7) . 2_766 ?
F(2) F(2) 3.160(8) . 2_877 ?
F(2) F(4) 3.197(5) . 1_676 ?
F(2) C(31) 3.213(7) . 2_766 ?
F(2) C(30) 3.230(6) . 2_766 ?
F(2) C(28) 3.248(7) . 2_766 ?
F(2) F(3) 3.481(6) . 2_877 ?
F(2) C(7) 3.556(7) . 2_877 ?
F(3) F(3) 2.899(8) . 2_777 ?
F(3) F(6) 3.094(5) . 1_676 ?
F(3) F(5) 3.445(5) . 1_676 ?
F(3) F(5) 3.521(5) . 2_656 ?
F(4) F(4) 3.317(7) . 2_645 ?
F(4) C(32) 3.424(8) . 2_645 ?
F(4) C(33) 3.531(7) . 2_645 ?
F(4) C(7) 3.593(7) . 2_756 ?
F(5) C(32) 3.184(7) . 2_545 ?
F(5) C(31) 3.324(7) . 2_545 ?
F(5) C(7) 3.325(7) . 2_656 ?
F(5) C(2) 3.431(6) . 2_656 ?
F(5) C(6) 3.463(8) . 2_656 ?
F(6) C(27) 3.257(6) . 1_545 ?
F(6) C(7) 3.345(8) . 2_756 ?
F(6) C(3) 3.433(7) . 2_656 ?
F(6) C(6) 3.453(7) . 2_756 ?
F(6) C(28) 3.457(7) . 1_545 ?
F(6) C(4) 3.571(7) . 2_656 ?
O(1) C(35) 3.208(7) . 1_565 ?
O(1) C(21) 3.561(7) . 2_656 ?
O(2) C(4) 3.166(7) . 1_545 ?
O(2) C(21) 3.241(7) . 2_756 ?
O(2) C(20) 3.312(7) . 2_756 ?
O(2) C(27) 3.491(7) . 2_656 ?
O(2) C(18) 3.547(7) . 2_656 ?
C(9) C(35) 3.529(9) . 2_756 ?
C(12) C(14) 3.445(8) . 2_766 ?
C(15) C(20) 3.517(8) . 2_656 ?
C(16) C(21) 3.393(9) . 2_656 ?
C(16) C(20) 3.432(8) . 2_656 ?
C(17) C(22) 3.436(8) . 2_656 ?
C(17) C(21) 3.455(8) . 2_656 ?
C(18) C(23) 3.432(8) . 2_656 ?
C(18) C(22) 3.468(8) . 2_656 ?
C(19) C(23) 3.418(8) . 2_656 ?
C(19) C(24) 3.508(8) . 2_656 ?
C(21) C(23) 3.443(9) . 2_756 ?
C(24) C(26) 3.479(8) . 2_656 ?
C(25) C(26) 3.543(8) . 2_656 ?
C(25) C(27) 3.586(8) . 2_656 ?

loop_
_geom_torsion_atom_site_label_1
_geom_torsion_atom_site_label_2
_geom_torsion_atom_site_label_3
_geom_torsion_atom_site_label_4
_geom_torsion
_geom_torsion_site_symmetry_1
_geom_torsion_site_symmetry_2
_geom_torsion_site_symmetry_3
_geom_torsion_site_symmetry_4
_geom_torsion_publ_flag
S(1) C(8) C(5) C(4) 6.1(9) . . . . yes
S(1) C(8) C(5) C(6) -174.2(5) . . . . yes
S(1) C(8) C(9) C(10) -0.2(7) . . . . yes
S(1) C(11) C(10) C(9) 0.0(7) . . . . yes
S(1) C(11) C(12) C(13) -2.4(9) . . . . yes
S(1) C(11) C(12) C(25) 179.6(4) . . . . yes
S(2) C(26) C(19) C(18) 173.8(5) . . . . yes
S(2) C(26) C(19) C(20) -5.7(8) . . . . yes
S(2) C(26) C(27) C(28) 0.1(7) . . . . yes
S(2) C(29) C(28) C(27) 0.7(7) . . . . yes
S(2) C(29) C(30) C(31) -167.4(5) . . . . yes
S(2) C(29) C(30) C(35) 12.9(9) . . . . yes
F(1) C(1) C(2) C(3) -6.0(10) . . . . yes
F(1) C(1) C(2) C(7) 176.6(6) . . . . yes
F(2) C(1) C(2) C(3) -127.3(7) . . . . yes
F(2) C(1) C(2) C(7) 55.3(8) . . . . yes
F(3) C(1) C(2) C(3) 115.4(7) . . . . yes
F(3) C(1) C(2) C(7) -62.0(8) . . . . yes
F(4) C(36) C(33) C(32) 75.2(8) . . . . yes
F(4) C(36) C(33) C(34) -102.1(7) . . . . yes
F(5) C(36) C(33) C(32) -46.2(8) . . . . yes
F(5) C(36) C(33) C(34) 136.5(6) . . . . yes
F(6) C(36) C(33) C(32) -165.7(6) . . . . yes
F(6) C(36) C(33) C(34) 16.9(10) . . . . yes
O(1) C(16) C(15) C(14) -1.8(10) . . . . yes
O(1) C(16) C(15) C(24) 176.7(6) . . . . yes
O(1) C(16) C(17) C(18) 2.7(9) . . . . yes
O(1) C(16) C(17) C(22) -176.2(6) . . . . yes
O(2) C(23) C(22) C(17) 172.1(6) . . . . yes
O(2) C(23) C(22) C(21) -5.9(9) . . . . yes
O(2) C(23) C(24) C(15) -171.7(6) . . . . yes
O(2) C(23) C(24) C(25) 7.2(9) . . . . yes
C(1) C(2) C(3) C(4) -175.2(6) . . . . yes
C(1) C(2) C(7) C(6) 174.7(6) . . . . yes
C(2) C(3) C(4) C(5) 0.3(10) . . . . yes
C(2) C(7) C(6) C(5) 1(1) . . . . yes
C(3) C(2) C(7) C(6) -2.8(10) . . . . yes
C(3) C(4) C(5) C(6) -2.1(10) . . . . yes
C(3) C(4) C(5) C(8) 177.6(6) . . . . yes
C(4) C(3) C(2) C(7) 2.2(10) . . . . yes
C(4) C(5) C(6) C(7) 1(1) . . . . yes
C(4) C(5) C(8) C(9) -170.8(6) . . . . yes
C(5) C(8) S(1) C(11) -177.2(5) . . . . yes
C(5) C(8) C(9) C(10) 176.9(6) . . . . yes
C(6) C(5) C(8) C(9) 8(1) . . . . yes
C(7) C(6) C(5) C(8) -178.3(6) . . . . yes
C(8) S(1) C(11) C(10) -0.1(5) . . . . yes
C(8) S(1) C(11) C(12) 178.5(5) . . . . yes
C(8) C(9) C(10) C(11) 0.2(9) . . . . yes
C(9) C(8) S(1) C(11) 0.2(5) . . . . yes
C(9) C(10) C(11) C(12) -178.5(6) . . . . yes
C(10) C(11) C(12) C(13) 175.9(6) . . . . yes
C(10) C(11) C(12) C(25) -2(1) . . . . yes
C(11) C(12) C(13) C(14) 179.7(6) . . . . yes
C(11) C(12) C(25) C(24) 178.9(6) . . . . yes
C(12) C(13) C(14) C(15) 2.1(10) . . . . yes
C(12) C(25) C(24) C(15) 0.7(9) . . . . yes
C(12) C(25) C(24) C(23) -178.1(5) . . . . yes
C(13) C(12) C(25) C(24) 0.8(9) . . . . yes
C(13) C(14) C(15) C(16) 178.1(6) . . . . yes
C(13) C(14) C(15) C(24) -0.5(9) . . . . yes
C(14) C(13) C(12) C(25) -2.2(9) . . . . yes
C(14) C(15) C(16) C(17) 176.3(5) . . . . yes
C(14) C(15) C(24) C(23) 177.9(6) . . . . yes
C(14) C(15) C(24) C(25) -0.9(9) . . . . yes
C(15) C(16) C(17) C(18) -175.4(5) . . . . yes
C(15) C(16) C(17) C(22) 5.7(8) . . . . yes
C(15) C(24) C(23) C(22) 6.0(8) . . . . yes
C(16) C(15) C(24) C(23) -0.7(9) . . . . yes
C(16) C(15) C(24) C(25) -179.5(6) . . . . yes
C(16) C(17) C(18) C(19) -177.0(5) . . . . yes
C(16) C(17) C(22) C(21) 177.7(5) . . . . yes
C(16) C(17) C(22) C(23) -0.3(9) . . . . yes
C(17) C(16) C(15) C(24) -5.2(9) . . . . yes
C(17) C(18) C(19) C(20) -2.6(9) . . . . yes
C(17) C(18) C(19) C(26) 177.8(6) . . . . yes
C(17) C(22) C(21) C(20) 1.4(9) . . . . yes
C(17) C(22) C(23) C(24) -5.6(9) . . . . yes
C(18) C(17) C(22) C(21) -1.2(9) . . . . yes
C(18) C(17) C(22) C(23) -179.2(6) . . . . yes
C(18) C(19) C(20) C(21) 2.7(9) . . . . yes
C(18) C(19) C(26) C(27) -9(1) . . . . yes
C(19) C(18) C(17) C(22) 2.0(10) . . . . yes
C(19) C(20) C(21) C(22) -2.2(9) . . . . yes
C(19) C(26) S(2) C(29) 177.2(5) . . . . yes
C(19) C(26) C(27) C(28) -176.7(6) . . . . yes
C(20) C(19) C(26) C(27) 170.7(6) . . . . yes
C(20) C(21) C(22) C(23) 179.4(6) . . . . yes
C(21) C(20) C(19) C(26) -177.7(6) . . . . yes
C(21) C(22) C(23) C(24) 176.4(5) . . . . yes
C(22) C(23) C(24) C(25) -175.1(5) . . . . yes
C(26) S(2) C(29) C(28) -0.5(5) . . . . yes
C(26) S(2) C(29) C(30) 178.3(5) . . . . yes
C(26) C(27) C(28) C(29) -0.6(8) . . . . yes
C(27) C(26) S(2) C(29) 0.2(5) . . . . yes
C(27) C(28) C(29) C(30) -178.0(6) . . . . yes
C(28) C(29) C(30) C(31) 11(1) . . . . yes
C(28) C(29) C(30) C(35) -168.5(6) . . . . yes
C(29) C(30) C(31) C(32) 177.8(6) . . . . yes
C(29) C(30) C(35) C(34) -178.4(6) . . . . yes
C(30) C(31) C(32) C(33) 0(1) . . . . yes
C(30) C(35) C(34) C(33) 0(1) . . . . yes
C(31) C(30) C(35) C(34) 2.0(10) . . . . yes
C(31) C(32) C(33) C(34) 1(1) . . . . yes
C(31) C(32) C(33) C(36) -175.9(6) . . . . yes
C(32) C(31) C(30) C(35) -2(1) . . . . yes
C(32) C(33) C(34) C(35) -1(1) . . . . yes
C(35) C(34) C(33) C(36) 175.3(6) . . . . yes
C(35) C(34) C(33) C(36) 175.3(6) . . . . yes

loop_
_cod_related_entry_id
_cod_related_entry_database
_cod_related_entry_code
1 ChemSpider 30653118
